data_4315267
loop_
_publ_author_name
'Jun Wang'
'Zai-Chao Zhang'
'Hui-Sheng Wang'
'Ling-Chen Kang'
'Hong-Bo Zhou'
'You Song'
'Xiao-Zeng You'

_publ_section_title
;
 Eicosanuclear Cluster [Cu13W7] of Copper-Octacyanotungstate Bimetallic
 Assembly: Synthesis, Structure, and Magnetic Properties
;
_journal_name_full 'Inorganic Chemistry'
_journal_page_first 3101
_journal_page_last 3103
_journal_paper_doi 10.1021/ic100282w
_journal_volume 49
_journal_year 2010
_chemical_formula_moiety
;
C164 H254 Cu13 N92 O W7, 3.2(H4 O2), 8(H1.20 O0.60),
 16(H0.80 O0.40), 16(H0.80 O0.40) 
;
_chemical_formula_sum 'C164 H302 Cu13 N92 O25 W7'
_chemical_formula_weight 6076.01
_chemical_name_systematic
; 
 ? 
;
_space_group_IT_number 107
_symmetry_cell_setting tetragonal
_symmetry_space_group_name_Hall 'I 4 -2'
_symmetry_space_group_name_H-M 'I 4 m m'
_atom_sites_solution_hydrogens geom
_atom_sites_solution_primary direct
_atom_sites_solution_secondary difmap
_audit_creation_method SHELXL-97
_cell_angle_alpha 90.00
_cell_angle_beta 90.00
_cell_angle_gamma 90.00
_cell_formula_units_Z 2
_cell_length_a 31.2762(12)
_cell_length_b 31.2762(12)
_cell_length_c 16.1133(18)
_cell_measurement_reflns_used 5678
_cell_measurement_temperature 291(2)
_cell_measurement_theta_max 23.02
_cell_measurement_theta_min 2.35
_cell_volume 15762(2)
_computing_cell_refinement SMART
_computing_data_collection 'SMART (Bruker, 2000)'
_computing_data_reduction 'SAINT (Bruker, 2000)'
_computing_molecular_graphics SHELXTL
_computing_publication_material SHELXTL
_computing_structure_refinement 'SHELXL-97 (Sheldrick, 1997)'
_computing_structure_solution 'SHELXS-97 (Sheldrick, 1990)'
_diffrn_ambient_temperature 291(2)
_diffrn_measured_fraction_theta_full 0.998
_diffrn_measured_fraction_theta_max 0.998
_diffrn_measurement_device_type 'Bruker Smart Apex CCD'
_diffrn_measurement_method 'phi and omega scans'
_diffrn_radiation_monochromator graphite
_diffrn_radiation_source 'fine-focus sealed tube'
_diffrn_radiation_type MoK\a
_diffrn_radiation_wavelength 0.71073
_diffrn_reflns_av_R_equivalents 0.0768
_diffrn_reflns_av_sigmaI/netI 0.0797
_diffrn_reflns_limit_h_max 31
_diffrn_reflns_limit_h_min -38
_diffrn_reflns_limit_k_max 38
_diffrn_reflns_limit_k_min -36
_diffrn_reflns_limit_l_max 19
_diffrn_reflns_limit_l_min -19
_diffrn_reflns_number 43299
_diffrn_reflns_theta_full 25.99
_diffrn_reflns_theta_max 25.99
_diffrn_reflns_theta_min 1.84
_exptl_absorpt_coefficient_mu 3.454
_exptl_absorpt_correction_T_max 0.501
_exptl_absorpt_correction_T_min 0.418
_exptl_absorpt_correction_type multi-scan
_exptl_absorpt_process_details 'SADABS; Bruker, 2000'
_exptl_crystal_colour blue
_exptl_crystal_density_diffrn 1.280
_exptl_crystal_density_method 'not measured'
_exptl_crystal_description block
_exptl_crystal_F_000 6050
_exptl_crystal_size_max 0.28
_exptl_crystal_size_mid 0.22
_exptl_crystal_size_min 0.20
_refine_diff_density_max 1.727
_refine_diff_density_min -1.894
_refine_diff_density_rms 0.115
_refine_ls_abs_structure_details 'Flack H D (1983), Acta Cryst. A39, 876-881'
_refine_ls_abs_structure_Flack 0.010(11)
_refine_ls_extinction_method none
_refine_ls_goodness_of_fit_ref 1.014
_refine_ls_hydrogen_treatment constr
_refine_ls_matrix_type full
_refine_ls_number_parameters 511
_refine_ls_number_reflns 8220
_refine_ls_number_restraints 1
_refine_ls_restrained_S_all 1.014
_refine_ls_R_factor_all 0.0658
_refine_ls_R_factor_gt 0.0532
_refine_ls_shift/su_max 0.000
_refine_ls_shift/su_mean 0.000
_refine_ls_structure_factor_coef Fsqd
_refine_ls_weighting_details 'calc w=1/[\s^2^(Fo^2^)+(0.06P)^2^+1.99P] where P=(Fo^2^+2Fc^2^)/3'
_refine_ls_weighting_scheme calc
_refine_ls_wR_factor_gt 0.1097
_refine_ls_wR_factor_ref 0.1123
_reflns_number_gt 6642
_reflns_number_total 8220
_reflns_threshold_expression >2sigma(I)
_cod_data_source_file ic100282w_si_002.cif
_cod_data_source_block Cu13W7
_cod_depositor_comments
;
The following automatic conversions were performed:

'_symmetry_cell_setting' value 'Tetragonal' changed to 'tetragonal'
according to the built-in table from CIF Core dictionary named
'cif_core.dic' version 2.4.1 from 2010-06-29.

Automatic conversion script
Id: cif_fix_values 1646 2011-03-28 12:23:43Z adriana 
;
_cod_original_sg_symbol_Hall 'I 4 -2 '
_cod_original_sg_symbol_H-M 'I 4 m m '
_cod_database_code 4315267

loop_
_symmetry_equiv_pos_as_xyz
'x, y, z'
'-y, x, z'
'-x, -y, z'
'y, -x, z'
'-x, y, z'
'-y, -x, z'
'x, -y, z'
'y, x, z'
'x+1/2, y+1/2, z+1/2'
'-y+1/2, x+1/2, z+1/2'
'-x+1/2, -y+1/2, z+1/2'
'y+1/2, -x+1/2, z+1/2'
'-x+1/2, y+1/2, z+1/2'
'-y+1/2, -x+1/2, z+1/2'
'x+1/2, -y+1/2, z+1/2'
'y+1/2, x+1/2, z+1/2'

loop_
_atom_site_label
_atom_site_type_symbol
_atom_site_fract_x
_atom_site_fract_y
_atom_site_fract_z
_atom_site_U_iso_or_equiv
_atom_site_adp_type
_atom_site_occupancy
_atom_site_symmetry_multiplicity
_atom_site_calc_flag
_atom_site_refinement_flags
_atom_site_disorder_assembly
_atom_site_disorder_group
C1 C 0.0000 0.0984(4) 0.5900(7) 0.041(3) Uani 1 2 d S . .
C2 C 0.0557(2) 0.1529(2) 0.5414(5) 0.0349(17) Uani 1 1 d . . .
C3 C 0.0414(2) 0.1430(2) 0.7120(5) 0.0360(17) Uani 1 1 d . . .
C4 C -0.0409(3) 0.2181(3) 0.6509(5) 0.0404(19) Uani 1 1 d . . .
C5 C 0.0000 0.2069(4) 0.5080(7) 0.041(3) Uani 1 2 d S . .
C6 C 0.0420(2) 0.0420(2) 0.9436(7) 0.036(2) Uani 1 2 d S . .
C7 C 0.0589(4) 0.0000 1.0852(8) 0.044(3) Uani 1 2 d S . .
C8 C -0.1809(5) 0.2619(5) 0.6201(12) 0.042(4) Uani 0.50 1 d P . .
C9 C -0.2229(5) 0.2743(6) 0.4646(11) 0.045(4) Uani 0.50 1 d P . .
C10 C -0.2497(5) 0.3143(5) 0.5948(10) 0.039(4) Uani 0.50 1 d P . .
C11 C -0.2489(5) 0.2489(5) 0.7087(15) 0.037(5) Uani 0.50 2 d SP . .
C12 C -0.1995(5) 0.1995(5) 0.5258(13) 0.034(5) Uani 0.50 2 d SP . .
C13 C 0.1213(2) 0.0641(3) 0.2867(5) 0.0378(18) Uani 1 1 d . . .
H13A H 0.1175 0.0343 0.3016 0.045 Uiso 1 1 calc R . .
H13B H 0.1145 0.0670 0.2283 0.045 Uiso 1 1 calc R . .
C14 C 0.1671(2) 0.0761(2) 0.3000(5) 0.0377(17) Uani 1 1 d . . .
H14A H 0.1802 0.0777 0.2455 0.045 Uiso 1 1 calc R . .
H14B H 0.1805 0.0524 0.3286 0.045 Uiso 1 1 calc R . .
C15 C 0.2235(2) 0.1060(2) 0.3836(4) 0.0346(17) Uani 1 1 d . . .
H15A H 0.2331 0.0787 0.3639 0.052 Uiso 1 1 calc R . .
H15B H 0.2211 0.1053 0.4429 0.052 Uiso 1 1 calc R . .
H15C H 0.2436 0.1277 0.3676 0.052 Uiso 1 1 calc R . .
C16 C 0.1866(3) 0.1535(3) 0.2851(5) 0.043(2) Uani 1 1 d . . .
H16A H 0.2138 0.1669 0.2979 0.052 Uiso 1 1 calc R . .
H16B H 0.1887 0.1419 0.2294 0.052 Uiso 1 1 calc R . .
C17 C 0.0596(3) 0.0596(3) 0.3776(8) 0.045(3) Uani 1 2 d S . .
H17A H 0.0442 0.0441 0.3357 0.068 Uiso 1 2 calc SR . .
H17B H 0.0397 0.0753 0.4114 0.068 Uiso 0.50 1 calc PR . .
H17C H 0.0752 0.0399 0.4117 0.068 Uiso 0.50 1 calc PR . .
C18 C 0.2008(3) 0.1452(3) 0.8252(5) 0.0410(19) Uani 1 1 d . . .
H18A H 0.2167 0.1704 0.8419 0.049 Uiso 1 1 calc R . .
H18B H 0.2155 0.1329 0.7779 0.049 Uiso 1 1 calc R . .
C19 C 0.2031(3) 0.1131(3) 0.8955(5) 0.044(2) Uani 1 1 d . . .
H19A H 0.2192 0.0884 0.8771 0.053 Uiso 1 1 calc R . .
H19B H 0.2185 0.1259 0.9416 0.053 Uiso 1 1 calc R . .
C20 C 0.1609(3) 0.1609(3) 0.7022(7) 0.043(3) Uani 1 2 d S . .
H20A H 0.1335 0.1693 0.6809 0.064 Uiso 0.50 1 calc PR . .
H20B H 0.1683 0.1332 0.6808 0.064 Uiso 0.50 1 calc PR . .
H20C H 0.1821 0.1813 0.6853 0.064 Uiso 1 2 calc SR . .
C21 C 0.1493(3) 0.1160(3) 1.0081(5) 0.046(2) Uani 1 1 d . . .
H21A H 0.1395 0.0923 1.0419 0.055 Uiso 1 1 calc R . .
H21B H 0.1747 0.1275 1.0343 0.055 Uiso 1 1 calc R . .
C22 C 0.1645(3) 0.0504(2) 0.9349(6) 0.0429(19) Uani 1 1 d . . .
H22A H 0.1575 0.0367 0.8833 0.064 Uiso 1 1 calc R . .
H22B H 0.1448 0.0413 0.9770 0.064 Uiso 1 1 calc R . .
H22C H 0.1931 0.0429 0.9509 0.064 Uiso 1 1 calc R . .
C23 C -0.0193(5) 0.3392(5) 0.6968(9) 0.037(3) Uani 0.50 1 d P . .
H23A H -0.0184 0.3691 0.7102 0.044 Uiso 0.50 1 d PR . .
H23B H 0.0089 0.3282 0.7065 0.044 Uiso 0.50 1 d PR . .
C24 C -0.0269(5) 0.3365(5) 0.6026(10) 0.043(4) Uani 0.50 1 d P . .
H24A H -0.0147 0.3106 0.5811 0.051 Uiso 0.50 1 d PR . .
H24B H -0.0135 0.3603 0.5754 0.051 Uiso 0.50 1 d PR . .
C25 C -0.1046(5) 0.3710(5) 0.5904(10) 0.043(4) Uani 0.50 1 d P . .
H25A H -0.1204 0.3701 0.5386 0.051 Uiso 0.50 1 calc PR . .
H25B H -0.0879 0.3971 0.5891 0.051 Uiso 0.50 1 calc PR . .
C26 C -0.1379(5) 0.3771(5) 0.6588(10) 0.041(4) Uani 0.50 1 d P . .
H26A H -0.1371 0.4068 0.6761 0.049 Uiso 0.50 1 calc PR . .
H26B H -0.1659 0.3720 0.6350 0.049 Uiso 0.50 1 calc PR . .
C27 C -0.1055(5) 0.3708(5) 0.7944(10) 0.043(4) Uani 0.50 1 d P . .
H27A H -0.1222 0.3810 0.8412 0.051 Uiso 0.50 1 calc PR . .
H27B H -0.0918 0.3953 0.7687 0.051 Uiso 0.50 1 calc PR . .
C28 C -0.0715(5) 0.3399(5) 0.8249(10) 0.041(4) Uani 0.50 1 d P . .
H28A H -0.0852 0.3169 0.8555 0.049 Uiso 0.50 1 calc PR . .
H28B H -0.0524 0.3547 0.8626 0.049 Uiso 0.50 1 calc PR . .
C29 C -0.0185(5) 0.2865(5) 0.7973(10) 0.041(4) Uani 0.50 1 d P . .
H29A H 0.0053 0.2998 0.8245 0.062 Uiso 0.50 1 d PR . .
H29B H -0.0357 0.2718 0.8376 0.062 Uiso 0.50 1 d PR . .
H29C H -0.0082 0.2663 0.7571 0.062 Uiso 0.50 1 d PR . .
C30 C -0.1791(5) 0.3377(5) 0.7602(11) 0.045(4) Uani 0.50 1 d P . .
H30A H -0.1783 0.3233 0.8128 0.067 Uiso 0.50 1 calc PR . .
H30B H -0.1913 0.3190 0.7191 0.067 Uiso 0.50 1 calc PR . .
H30C H -0.1963 0.3630 0.7648 0.067 Uiso 0.50 1 calc PR . .
C31 C -0.0866(5) 0.3138(5) 0.5069(11) 0.044(4) Uani 0.50 1 d P . .
H31A H -0.1154 0.3034 0.5107 0.066 Uiso 0.50 1 calc PR . .
H31B H -0.0675 0.2901 0.4993 0.066 Uiso 0.50 1 calc PR . .
H31C H -0.0842 0.3329 0.4606 0.066 Uiso 0.50 1 calc PR . .
Cu1 Cu 0.0000 0.0000 0.59351(16) 0.0379(6) Uani 1 8 d S . .
Cu2 Cu 0.13110(3) 0.13110(3) 0.42513(8) 0.0322(3) Uani 1 2 d S . .
Cu3 Cu 0.11061(3) 0.11061(3) 0.84049(8) 0.0322(3) Uani 1 2 d S . .
Cu4 Cu -0.09631(7) 0.29745(7) 0.69448(13) 0.0427(5) Uani 0.50 1 d P . .
N1 N 0.0000 0.0622(3) 0.5883(5) 0.0335(19) Uani 1 2 d S . .
N2 N 0.0847(2) 0.1484(2) 0.5006(4) 0.0392(15) Uani 1 1 d . . .
N3 N 0.0651(2) 0.1305(2) 0.7622(4) 0.0364(15) Uani 1 1 d . . .
N4 N -0.0643(2) 0.2459(2) 0.6727(4) 0.0406(16) Uani 1 1 d . . .
N5 N 0.0000 0.2295(3) 0.4527(6) 0.046(2) Uani 1 2 d S . .
N6 N 0.0645(2) 0.0645(2) 0.9060(6) 0.041(2) Uani 1 2 d S . .
N7 N 0.0914(3) 0.0000 1.1239(6) 0.036(2) Uani 1 2 d S . .
N8 N -0.1465(4) 0.2750(4) 0.6357(8) 0.043(3) Uani 0.50 1 d P . .
N9 N -0.2106(4) 0.2914(4) 0.4067(8) 0.044(3) Uani 0.50 1 d P . .
N10 N -0.2525(4) 0.3505(4) 0.6045(8) 0.038(3) Uani 0.50 1 d P . .
N11 N -0.2498(4) 0.2498(4) 0.7788(11) 0.043(5) Uani 0.50 2 d SP . .
N12 N -0.1746(5) 0.1746(5) 0.4973(12) 0.042(5) Uani 0.50 2 d SP . .
N13 N 0.1799(2) 0.1161(2) 0.3457(4) 0.0377(15) Uani 1 1 d . . .
N14 N 0.0906(2) 0.0906(2) 0.3362(6) 0.044(2) Uani 1 2 d S . .
N15 N 0.1590(2) 0.1590(2) 0.7975(6) 0.037(2) Uani 1 2 d S . .
N16 N 0.1613(2) 0.0992(2) 0.9242(4) 0.0408(16) Uani 1 1 d . . .
N17 N -0.0454(4) 0.3208(4) 0.7541(8) 0.039(3) Uani 0.50 1 d P . .
N18 N -0.0750(4) 0.3373(4) 0.5866(9) 0.043(3) Uani 0.50 1 d P . .
N19 N -0.1337(4) 0.3500(4) 0.7344(8) 0.037(3) Uani 0.50 1 d P . .
O1 O 0.0000 0.0000 0.7403(10) 0.044(4) Uani 1 8 d S . .
H1A H 0.0000 -0.0256 0.7579 0.053 Uiso 0.25 2 d SPR . .
H1B H 0.0222 0.0128 0.7579 0.053 Uiso 0.125 1 d PR . .
O2 O 0.8070(4) 0.5000 0.6870(8) 0.042(3) Uani 0.60 2 d SP . .
H2D H 0.7827 0.4879 0.6841 0.051 Uiso 0.30 1 d PR . .
H2C H 0.8101 0.5110 0.7348 0.051 Uiso 0.30 1 d PR . .
O3 O 0.8365(4) 0.5000 0.5337(8) 0.041(3) Uani 0.60 2 d SP . .
H3D H 0.8270 0.5000 0.5831 0.049 Uiso 0.60 2 d SPR . .
H3A H 0.8609 0.5118 0.5326 0.049 Uiso 0.30 1 d PR . .
O4 O 0.9864(4) 0.3016(4) 0.3775(8) 0.041(4) Uani 0.40 1 d P . .
H4A H 0.9937 0.3056 0.3273 0.049 Uiso 0.40 1 d PR . .
H4C H 0.9725 0.2784 0.3814 0.049 Uiso 0.40 1 d PR . .
O5 O 1.0000 0.4534(3) 0.4966(6) 0.041(2) Uani 0.80 2 d SP . .
H5D H 1.0268 0.4493 0.4934 0.049 Uiso 0.40 1 d PR . .
H5C H 0.9931 0.4748 0.4670 0.049 Uiso 0.40 1 d PR . .
O6 O 0.9096(5) 0.5281(4) 0.2870(8) 0.042(3) Uani 0.40 1 d P . .
H6D H 0.8827 0.5259 0.2932 0.050 Uiso 0.40 1 d PR . .
H6C H 0.9178 0.5113 0.2488 0.050 Uiso 0.40 1 d PR . .
O7 O 0.4145(3) 0.0000 0.2228(6) 0.040(2) Uani 0.80 2 d SP . .
H7A H 0.4267 -0.0235 0.2110 0.048 Uiso 0.40 1 d PR . .
H7C H 0.3962 0.0059 0.1855 0.048 Uiso 0.40 1 d PR . .
O8 O 0.0626(4) 0.4611(4) 0.5691(8) 0.039(3) Uani 0.40 1 d P . .
H8B H 0.0716 0.4706 0.6153 0.046 Uiso 0.40 1 d PR . .
H8C H 0.0635 0.4809 0.5330 0.046 Uiso 0.40 1 d PR . .
O9 O 0.2484(4) 0.9341(4) 0.1251(9) 0.042(3) Uani 0.40 1 d P . .
H9B H 0.2740 0.9386 0.1405 0.050 Uiso 0.40 1 d PR . .
H9C H 0.2475 0.9320 0.0725 0.050 Uiso 0.40 1 d PR . .
W1 W 0.0000 0.167062(14) 0.61566(3) 0.03683(11) Uani 1 2 d S . .
W2 W 0.0000 0.0000 1.01526(5) 0.0351(2) Uani 1 8 d S . .
W3 W -0.24498(2) 0.24498(2) 0.57690(6) 0.0360(2) Uani 0.50 2 d SP . .

loop_
_atom_site_aniso_label
_atom_site_aniso_U_11
_atom_site_aniso_U_22
_atom_site_aniso_U_33
_atom_site_aniso_U_23
_atom_site_aniso_U_13
_atom_site_aniso_U_12
C1 0.038(6) 0.041(7) 0.043(7) 0.011(5) 0.000 0.000
C2 0.030(4) 0.033(4) 0.042(5) 0.004(3) 0.004(3) -0.005(3)
C3 0.034(4) 0.031(4) 0.043(5) 0.009(3) -0.001(3) 0.004(3)
C4 0.048(5) 0.035(4) 0.037(4) -0.016(3) 0.007(4) -0.008(4)
C5 0.036(6) 0.046(6) 0.040(6) 0.020(6) 0.000 0.000
C6 0.030(3) 0.030(3) 0.049(7) 0.001(4) 0.001(4) 0.003(4)
C7 0.045(7) 0.042(6) 0.045(7) 0.000 0.003(6) 0.000
C8 0.048(9) 0.047(9) 0.033(8) 0.015(8) 0.010(9) 0.011(7)
C9 0.035(9) 0.053(10) 0.047(10) 0.010(8) -0.018(8) -0.017(7)
C10 0.033(8) 0.041(9) 0.044(11) 0.007(7) -0.001(6) -0.007(6)
C11 0.036(7) 0.036(7) 0.041(13) -0.006(8) 0.006(8) -0.014(9)
C12 0.034(7) 0.034(7) 0.034(11) 0.005(6) -0.005(6) 0.006(9)
C13 0.033(4) 0.042(4) 0.038(5) -0.003(3) 0.002(3) -0.009(3)
C14 0.034(4) 0.037(4) 0.041(4) 0.009(4) 0.003(3) 0.000(3)
C15 0.041(4) 0.031(4) 0.032(4) 0.010(3) 0.007(3) 0.016(3)
C16 0.040(4) 0.048(5) 0.043(5) 0.013(4) 0.015(4) 0.005(4)
C17 0.044(4) 0.044(4) 0.048(7) 0.018(4) 0.018(4) 0.016(5)
C18 0.048(5) 0.040(4) 0.035(5) -0.005(3) 0.012(4) 0.010(4)
C19 0.048(5) 0.045(5) 0.040(5) -0.001(4) -0.013(4) 0.007(4)
C20 0.049(4) 0.049(4) 0.030(6) 0.016(4) 0.016(4) 0.008(5)
C21 0.050(5) 0.043(4) 0.045(5) -0.013(4) 0.009(4) -0.015(4)
C22 0.042(5) 0.038(4) 0.049(5) -0.001(4) 0.003(4) 0.013(4)
C23 0.036(7) 0.036(8) 0.039(9) 0.011(7) -0.005(7) -0.011(6)
C24 0.044(9) 0.045(9) 0.039(10) -0.010(7) -0.010(7) 0.004(7)
C25 0.036(8) 0.044(9) 0.048(10) 0.014(7) 0.014(7) 0.006(7)
C26 0.027(8) 0.044(9) 0.050(10) -0.016(7) 0.013(7) -0.014(7)
C27 0.047(9) 0.041(9) 0.040(9) -0.001(7) -0.015(7) 0.010(7)
C28 0.051(10) 0.032(8) 0.039(9) -0.006(7) 0.001(7) -0.015(7)
C29 0.029(7) 0.048(9) 0.047(10) 0.011(8) 0.018(7) 0.012(7)
C30 0.049(10) 0.042(9) 0.044(9) -0.018(7) -0.021(8) 0.006(8)
C31 0.047(9) 0.041(9) 0.044(10) 0.016(8) -0.016(8) -0.012(7)
Cu1 0.0372(8) 0.0372(8) 0.0394(18) 0.000 0.000 0.000
Cu2 0.0325(4) 0.0325(4) 0.0317(7) 0.0110(4) 0.0110(4) 0.0075(5)
Cu3 0.0314(4) 0.0314(4) 0.0338(7) -0.0060(4) -0.0060(4) 0.0005(5)
Cu4 0.0375(11) 0.0448(12) 0.0458(12) 0.0033(9) 0.0089(9) -0.0019(9)
N1 0.031(5) 0.039(5) 0.030(5) 0.001(4) 0.000 0.000
N2 0.040(4) 0.045(4) 0.033(4) 0.000(3) 0.006(3) 0.014(3)
N3 0.046(4) 0.034(3) 0.029(3) 0.001(3) -0.013(3) 0.000(3)
N4 0.041(4) 0.036(4) 0.045(4) 0.009(3) 0.014(3) -0.008(3)
N5 0.047(6) 0.046(6) 0.043(6) 0.021(5) 0.000 0.000
N6 0.043(3) 0.043(3) 0.036(6) 0.008(3) 0.008(3) 0.009(5)
N7 0.045(5) 0.033(5) 0.032(5) 0.000 -0.015(5) 0.000
N8 0.045(8) 0.040(7) 0.045(9) -0.008(6) -0.006(6) 0.012(6)
N9 0.045(8) 0.042(8) 0.045(8) 0.014(6) -0.013(6) -0.014(6)
N10 0.043(7) 0.040(7) 0.032(8) 0.007(6) -0.004(6) 0.000(6)
N11 0.048(7) 0.048(7) 0.033(11) 0.009(6) -0.009(6) 0.020(9)
N12 0.041(7) 0.041(7) 0.043(13) -0.017(7) 0.017(7) -0.014(9)
N13 0.039(4) 0.031(3) 0.042(4) 0.008(3) 0.017(3) 0.001(3)
N14 0.040(3) 0.040(3) 0.050(6) 0.012(3) 0.012(3) 0.005(4)
N15 0.038(3) 0.038(3) 0.036(5) -0.002(3) -0.002(3) 0.005(4)
N16 0.030(3) 0.046(4) 0.046(4) -0.014(3) -0.008(3) 0.014(3)
N17 0.044(8) 0.038(7) 0.035(7) -0.004(6) 0.002(6) -0.011(6)
N18 0.042(8) 0.043(8) 0.045(8) 0.001(6) -0.011(6) 0.022(6)
N19 0.035(7) 0.035(7) 0.042(7) 0.006(6) -0.005(6) 0.010(5)
O1 0.046(6) 0.046(6) 0.040(9) 0.000 0.000 0.000
O2 0.048(8) 0.043(8) 0.036(7) 0.000 -0.004(6) 0.000
O3 0.040(7) 0.042(7) 0.041(8) 0.000 -0.014(6) 0.000
O4 0.037(9) 0.046(7) 0.040(7) 0.014(6) -0.010(5) -0.008(5)
O5 0.042(5) 0.043(5) 0.037(6) -0.017(4) 0.000 0.000
O6 0.053(8) 0.033(7) 0.040(8) -0.005(6) 0.012(6) -0.004(6)
O7 0.037(5) 0.047(6) 0.037(5) 0.000 0.012(4) 0.000
O8 0.035(7) 0.043(8) 0.038(8) -0.003(6) -0.004(6) -0.014(6)
O9 0.042(7) 0.048(8) 0.036(7) 0.012(7) 0.014(7) 0.018(6)
W1 0.0339(2) 0.0480(3) 0.02861(19) 0.0020(2) 0.000 0.000
W2 0.0338(3) 0.0338(3) 0.0376(5) 0.000 0.000 0.000
W3 0.0355(3) 0.0355(3) 0.0370(4) -0.0002(3) 0.0002(3) -0.0045(4)

loop_
_atom_type_symbol
_atom_type_description
_atom_type_scat_dispersion_real
_atom_type_scat_dispersion_imag
_atom_type_scat_source
C C 0.0033 0.0016 'International Tables Vol C Tables 4.2.6.8 and 6.1.1.4'
H H 0.0000 0.0000 'International Tables Vol C Tables 4.2.6.8 and 6.1.1.4'
Cu Cu 0.3201 1.2651 'International Tables Vol C Tables 4.2.6.8 and 6.1.1.4'
N N 0.0061 0.0033 'International Tables Vol C Tables 4.2.6.8 and 6.1.1.4'
O O 0.0106 0.0060 'International Tables Vol C Tables 4.2.6.8 and 6.1.1.4'
W W -0.8490 6.8722 'International Tables Vol C Tables 4.2.6.8 and 6.1.1.4'

loop_
_geom_angle_atom_site_label_1
_geom_angle_atom_site_label_2
_geom_angle_atom_site_label_3
_geom_angle
_geom_angle_site_symmetry_1
_geom_angle_site_symmetry_3
_geom_angle_publ_flag
N1 C1 W1 170.5(10) . . ?
N2 C2 W1 175.1(7) . . ?
N3 C3 W1 177.3(7) . . ?
N4 C4 W1 177.9(7) . . ?
N5 C5 W1 177.3(11) . . ?
N6 C6 W2 179.5(11) . . ?
N7 C7 W2 179.9(10) . . ?
N8 C8 W3 171.6(14) . . ?
N9 C9 W3 177.0(15) . . ?
N10 C10 W3 179.5(16) . . ?
N11 C11 W3 177(2) . . ?
N12 C12 W3 180(2) . . ?
C14 C13 N14 113.4(7) . . ?
C14 C13 H13A 108.9 . . ?
N14 C13 H13A 108.9 . . ?
C14 C13 H13B 108.9 . . ?
N14 C13 H13B 108.9 . . ?
H13A C13 H13B 107.7 . . ?
C13 C14 N13 122.3(6) . . ?
C13 C14 H14A 106.8 . . ?
N13 C14 H14A 106.8 . . ?
C13 C14 H14B 106.8 . . ?
N13 C14 H14B 106.8 . . ?
H14A C14 H14B 106.6 . . ?
N13 C15 H15A 109.5 . . ?
N13 C15 H15B 109.5 . . ?
H15A C15 H15B 109.5 . . ?
N13 C15 H15C 109.5 . . ?
H15A C15 H15C 109.5 . . ?
H15B C15 H15C 109.5 . . ?
C16 C16 N13 116.2(4) 8 . ?
C16 C16 H16A 108.2 8 . ?
N13 C16 H16A 108.2 . . ?
C16 C16 H16B 108.2 8 . ?
N13 C16 H16B 108.2 . . ?
H16A C16 H16B 107.4 . . ?
N14 C17 H17A 109.5 . . ?
N14 C17 H17B 109.5 . . ?
H17A C17 H17B 109.5 . . ?
N14 C17 H17C 109.5 . . ?
H17A C17 H17C 109.5 . . ?
H17B C17 H17C 109.5 . . ?
N15 C18 C19 118.2(7) . . ?
N15 C18 H18A 107.7 . . ?
C19 C18 H18A 107.7 . . ?
N15 C18 H18B 107.7 . . ?
C19 C18 H18B 107.7 . . ?
H18A C18 H18B 107.1 . . ?
N16 C19 C18 113.2(7) . . ?
N16 C19 H19A 108.9 . . ?
C18 C19 H19A 108.9 . . ?
N16 C19 H19B 108.9 . . ?
C18 C19 H19B 108.9 . . ?
H19A C19 H19B 107.8 . . ?
N15 C20 H20A 109.5 . . ?
N15 C20 H20B 109.5 . . ?
H20A C20 H20B 109.5 . . ?
N15 C20 H20C 109.5 . . ?
H20A C20 H20C 109.5 . . ?
H20B C20 H20C 109.5 . . ?
C21 C21 N16 115.2(4) 8 . ?
C21 C21 H21A 108.5 8 . ?
N16 C21 H21A 108.5 . . ?
C21 C21 H21B 108.5 8 . ?
N16 C21 H21B 108.5 . . ?
H21A C21 H21B 107.5 . . ?
N16 C22 H22A 109.5 . . ?
N16 C22 H22B 109.5 . . ?
H22A C22 H22B 109.5 . . ?
N16 C22 H22C 109.5 . . ?
H22A C22 H22C 109.5 . . ?
H22B C22 H22C 109.5 . . ?
C23 C23 N17 126.8(9) 5 . ?
C23 C23 C24 98.9(8) 5 . ?
N17 C23 C24 123.7(13) . . ?
C23 C23 H23A 88.2 5 . ?
N17 C23 H23A 106.1 . . ?
C24 C23 H23A 106.3 . . ?
N17 C23 H23B 106.8 . . ?
C24 C23 H23B 106.4 . . ?
H23A C23 H23B 106.4 . . ?
N18 C24 C23 108.5(13) . . ?
N18 C24 C24 170.2(8) . 5 ?
C23 C24 C24 81.1(8) . 5 ?
N18 C24 H24A 110.2 . . ?
C23 C24 H24A 109.9 . . ?
C24 C24 H24A 66.5 5 . ?
N18 C24 H24B 109.9 . . ?
C23 C24 H24B 109.9 . . ?
C24 C24 H24B 64.1 5 . ?
H24A C24 H24B 108.3 . . ?
N18 C25 C26 125.1(14) . . ?
N18 C25 H25A 106.0 . . ?
C26 C25 H25A 106.0 . . ?
N18 C25 H25B 106.0 . . ?
C26 C25 H25B 106.0 . . ?
H25A C25 H25B 106.3 . . ?
N19 C26 C25 117.2(13) . . ?
N19 C26 H26A 108.0 . . ?
C25 C26 H26A 108.0 . . ?
N19 C26 H26B 108.0 . . ?
C25 C26 H26B 108.0 . . ?
H26A C26 H26B 107.2 . . ?
N19 C27 C28 110.6(12) . . ?
N19 C27 H27A 109.5 . . ?
C28 C27 H27A 109.5 . . ?
N19 C27 H27B 109.5 . . ?
C28 C27 H27B 109.5 . . ?
H27A C27 H27B 108.1 . . ?
C27 C28 N17 112.5(13) . . ?
C27 C28 H28A 109.1 . . ?
N17 C28 H28A 109.1 . . ?
C27 C28 H28B 109.1 . . ?
N17 C28 H28B 109.1 . . ?
H28A C28 H28B 107.8 . . ?
C29 C29 N17 123.3(7) 5 . ?
N17 C29 H29A 109.2 . . ?
C29 C29 H29B 124.1 5 . ?
N17 C29 H29B 109.5 . . ?
H29A C29 H29B 109.5 . . ?
C29 C29 H29C 70.4 5 . ?
N17 C29 H29C 109.8 . . ?
H29A C29 H29C 109.5 . . ?
H29B C29 H29C 109.5 . . ?
N19 C30 H30A 109.5 . . ?
N19 C30 H30B 109.5 . . ?
H30A C30 H30B 109.5 . . ?
N19 C30 H30C 109.5 . . ?
H30A C30 H30C 109.5 . . ?
H30B C30 H30C 109.5 . . ?
N18 C31 H31A 109.5 . . ?
N18 C31 H31B 109.5 . . ?
H31A C31 H31B 109.5 . . ?
N18 C31 H31C 109.5 . . ?
H31A C31 H31C 109.5 . . ?
H31B C31 H31C 109.5 . . ?
N1 Cu1 N1 89.89(2) 2 3 ?
N1 Cu1 N1 89.89(2) 2 . ?
N1 Cu1 N1 175.1(5) 3 . ?
N1 Cu1 N1 175.1(5) 2 4 ?
N1 Cu1 N1 89.89(2) 3 4 ?
N1 Cu1 N1 89.89(2) . 4 ?
N1 Cu1 O1 92.5(3) 2 . ?
N1 Cu1 O1 92.5(3) 3 . ?
N1 Cu1 O1 92.5(3) . . ?
N1 Cu1 O1 92.5(3) 4 . ?
N2 Cu2 N2 91.4(4) . 8 ?
N2 Cu2 N13 177.3(3) . . ?
N2 Cu2 N13 90.7(3) 8 . ?
N2 Cu2 N13 90.7(3) . 8 ?
N2 Cu2 N13 177.3(3) 8 8 ?
N13 Cu2 N13 87.2(4) . 8 ?
N2 Cu2 N12 87.7(5) . 4 ?
N2 Cu2 N12 87.7(5) 8 4 ?
N13 Cu2 N12 90.6(5) . 4 ?
N13 Cu2 N12 90.6(5) 8 4 ?
N2 Cu2 N14 97.5(3) . . ?
N2 Cu2 N14 97.5(3) 8 . ?
N13 Cu2 N14 84.0(3) . . ?
N13 Cu2 N14 84.0(3) 8 . ?
N12 Cu2 N14 172.5(6) 4 . ?
N3 Cu3 N3 92.5(4) 8 . ?
N3 Cu3 N16 92.8(3) 8 . ?
N3 Cu3 N16 171.6(3) . . ?
N3 Cu3 N16 171.6(3) 8 8 ?
N3 Cu3 N16 92.8(3) . 8 ?
N16 Cu3 N16 81.2(3) . 8 ?
N3 Cu3 N15 94.3(3) 8 . ?
N3 Cu3 N15 94.3(3) . . ?
N16 Cu3 N15 78.8(3) . . ?
N16 Cu3 N15 78.8(3) 8 . ?
N3 Cu3 N6 92.2(3) 8 . ?
N3 Cu3 N6 92.2(3) . . ?
N16 Cu3 N6 94.1(3) . . ?
N16 Cu3 N6 94.1(3) 8 . ?
N15 Cu3 N6 170.6(4) . . ?
N4 Cu4 N8 91.5(4) . . ?
N4 Cu4 N17 88.9(5) . . ?
N8 Cu4 N17 179.6(6) . . ?
N4 Cu4 N19 172.0(4) . . ?
N8 Cu4 N19 89.0(5) . . ?
N17 Cu4 N19 90.6(5) . . ?
N4 Cu4 N18 99.8(4) . . ?
N8 Cu4 N18 93.6(6) . . ?
N17 Cu4 N18 86.1(5) . . ?
N19 Cu4 N18 88.2(5) . . ?
C1 N1 Cu1 176.1(9) . . ?
C2 N2 Cu2 170.4(7) . . ?
C3 N3 Cu3 174.3(7) . . ?
C4 N4 Cu4 169.6(6) . . ?
C6 N6 Cu3 176.0(10) . . ?
C8 N8 Cu4 163.2(14) . . ?
C12 N12 Cu2 171(2) . 2 ?
C14 N13 C15 105.2(6) . . ?
C14 N13 C16 110.9(6) . . ?
C15 N13 C16 106.9(6) . . ?
C14 N13 Cu2 107.2(5) . . ?
C15 N13 Cu2 117.7(5) . . ?
C16 N13 Cu2 108.9(4) . . ?
C13 N14 C13 115.2(9) . 8 ?
C13 N14 C17 106.7(6) . . ?
C13 N14 C17 106.7(6) 8 . ?
C13 N14 Cu2 106.6(5) . . ?
C13 N14 Cu2 106.6(5) 8 . ?
C17 N14 Cu2 115.5(8) . . ?
C18 N15 C18 116.5(9) 8 . ?
C18 N15 C20 106.6(6) 8 . ?
C18 N15 C20 106.6(6) . . ?
C18 N15 Cu3 108.1(5) 8 . ?
C18 N15 Cu3 108.1(5) . . ?
C20 N15 Cu3 111.0(7) . . ?
C19 N16 C21 114.0(6) . . ?
C19 N16 C22 106.0(6) . . ?
C21 N16 C22 105.3(6) . . ?
C19 N16 Cu3 114.9(5) . . ?
C21 N16 Cu3 109.1(5) . . ?
C22 N16 Cu3 106.7(5) . . ?
C23 N17 C28 131.6(13) . . ?
C23 N17 C29 106.1(12) . . ?
C28 N17 C29 103.2(11) . . ?
C23 N17 Cu4 107.8(10) . . ?
C28 N17 Cu4 94.4(9) . . ?
C29 N17 Cu4 113.6(9) . . ?
C25 N18 C31 104.0(13) . . ?
C25 N18 C24 131.0(14) . . ?
C31 N18 C24 111.6(12) . . ?
C25 N18 Cu4 100.8(10) . . ?
C31 N18 Cu4 108.3(10) . . ?
C24 N18 Cu4 98.8(9) . . ?
C27 N19 C26 109.8(12) . . ?
C27 N19 C30 119.6(13) . . ?
C26 N19 C30 106.4(11) . . ?
C27 N19 Cu4 102.3(9) . . ?
C26 N19 Cu4 104.0(9) . . ?
C30 N19 Cu4 113.6(9) . . ?
Cu1 O1 H1A 109.5 . . ?
Cu1 O1 H1B 109.5 . . ?
H1A O1 H1B 109.5 . . ?
H2D O2 H2C 109.5 . . ?
H3D O3 H3A 109.5 . . ?
O4 O4 H4A 74.6 5_755 . ?
O4 O4 H4C 120.7 5_755 . ?
H4A O4 H4C 109.5 . . ?
H5D O5 H5C 109.5 . . ?
O6 O6 H6D 85.3 7_565 . ?
O6 O6 H6C 51.8 7_565 . ?
H6D O6 H6C 109.5 . . ?
H7A O7 H7C 109.5 . . ?
H8B O8 H8C 109.5 . . ?
H9B O9 H9C 109.5 . . ?
C4 W1 C4 74.1(4) 5 . ?
C4 W1 C5 77.2(4) 5 . ?
C4 W1 C5 77.2(4) . . ?
C4 W1 C3 73.0(3) 5 . ?
C4 W1 C3 115.5(3) . . ?
C5 W1 C3 142.0(2) . . ?
C4 W1 C3 115.5(3) 5 5 ?
C4 W1 C3 73.0(3) . 5 ?
C5 W1 C3 142.0(2) . 5 ?
C3 W1 C3 73.7(4) . 5 ?
C4 W1 C2 142.1(3) 5 5 ?
C4 W1 C2 79.4(3) . 5 ?
C5 W1 C2 70.7(3) . 5 ?
C3 W1 C2 144.2(3) . 5 ?
C3 W1 C2 81.0(3) 5 5 ?
C4 W1 C2 79.4(3) 5 . ?
C4 W1 C2 142.1(3) . . ?
C5 W1 C2 70.7(3) . . ?
C3 W1 C2 81.0(3) . . ?
C3 W1 C2 144.2(3) 5 . ?
C2 W1 C2 107.6(4) 5 . ?
C4 W1 C1 142.1(2) 5 . ?
C4 W1 C1 142.1(2) . . ?
C5 W1 C1 114.8(5) . . ?
C3 W1 C1 78.1(3) . . ?
C3 W1 C1 78.1(3) 5 . ?
C2 W1 C1 72.2(3) 5 . ?
C2 W1 C1 72.2(3) . . ?
C7 W2 C7 74.2(3) 3 2 ?
C7 W2 C7 117.1(7) 3 . ?
C7 W2 C7 74.2(3) 2 . ?
C7 W2 C7 74.2(3) 3 4 ?
C7 W2 C7 117.1(7) 2 4 ?
C7 W2 C7 74.2(3) . 4 ?
C7 W2 C6 76.3(3) 3 3 ?
C7 W2 C6 141.97(10) 2 3 ?
C7 W2 C6 141.97(10) . 3 ?
C7 W2 C6 76.3(3) 4 3 ?
C7 W2 C6 141.97(10) 3 4 ?
C7 W2 C6 141.97(10) 2 4 ?
C7 W2 C6 76.3(3) . 4 ?
C7 W2 C6 76.3(3) 4 4 ?
C6 W2 C6 73.8(3) 3 4 ?
C7 W2 C6 76.3(3) 3 2 ?
C7 W2 C6 76.3(3) 2 2 ?
C7 W2 C6 141.97(10) . 2 ?
C7 W2 C6 141.97(10) 4 2 ?
C6 W2 C6 73.8(3) 3 2 ?
C6 W2 C6 116.3(6) 4 2 ?
C7 W2 C6 141.97(10) 3 . ?
C7 W2 C6 76.3(3) 2 . ?
C7 W2 C6 76.3(3) . . ?
C7 W2 C6 141.97(10) 4 . ?
C6 W2 C6 116.3(6) 3 . ?
C6 W2 C6 73.8(3) 4 . ?
C6 W2 C6 73.8(3) 2 . ?
C11 W3 C9 146.7(5) . 6 ?
C11 W3 C9 146.7(5) . . ?
C9 W3 C9 64.1(8) 6 . ?
C11 W3 C12 116.9(8) . . ?
C9 W3 C12 75.5(7) 6 . ?
C9 W3 C12 75.5(7) . . ?
C11 W3 C8 73.8(6) . . ?
C9 W3 C8 137.6(7) 6 . ?
C9 W3 C8 82.5(6) . . ?
C12 W3 C8 71.3(5) . . ?
C11 W3 C8 73.8(6) . 6 ?
C9 W3 C8 82.5(6) 6 6 ?
C9 W3 C8 137.6(7) . 6 ?
C12 W3 C8 71.3(5) . 6 ?
C8 W3 C8 110.1(8) . 6 ?
C11 W3 C10 79.0(6) . 6 ?
C9 W3 C10 73.1(6) 6 6 ?
C9 W3 C10 113.6(6) . 6 ?
C12 W3 C10 137.9(4) . 6 ?
C8 W3 C10 148.0(6) . 6 ?
C8 W3 C10 77.3(6) 6 6 ?
C11 W3 C10 79.0(6) . . ?
C9 W3 C10 113.6(6) 6 . ?
C9 W3 C10 73.1(6) . . ?
C12 W3 C10 137.9(4) . . ?
C8 W3 C10 77.3(6) . . ?
C8 W3 C10 148.0(6) 6 . ?
C10 W3 C10 81.3(8) 6 . ?

loop_
_geom_bond_atom_site_label_1
_geom_bond_atom_site_label_2
_geom_bond_distance
_geom_bond_site_symmetry_2
_geom_bond_publ_flag
C1 N1 1.132(14) . ?
C1 W1 2.187(12) . ?
C2 N2 1.129(9) . ?
C2 W1 2.160(8) . ?
C3 N3 1.166(10) . ?
C3 W1 2.156(8) . ?
C4 N4 1.190(10) . ?
C4 W1 2.123(8) . ?
C5 N5 1.136(14) . ?
C5 W1 2.137(11) . ?
C6 N6 1.163(13) . ?
C6 W2 2.188(11) . ?
C7 N7 1.192(14) . ?
C7 W2 2.161(13) . ?
C8 N8 1.18(2) . ?
C8 W3 2.187(18) . ?
C9 N9 1.14(2) . ?
C9 W3 2.143(18) . ?
C10 N10 1.15(2) . ?
C10 W3 2.192(17) . ?
C11 N11 1.13(3) . ?
C11 W3 2.13(2) . ?
C12 N12 1.19(3) . ?
C12 W3 2.18(2) . ?
C13 C14 1.495(10) . ?
C13 N14 1.499(9) . ?
C13 H13A 0.9700 . ?
C13 H13B 0.9700 . ?
C14 N13 1.507(10) . ?
C14 H14A 0.9700 . ?
C14 H14B 0.9700 . ?
C15 N13 1.525(10) . ?
C15 H15A 0.9600 . ?
C15 H15B 0.9600 . ?
C15 H15C 0.9600 . ?
C16 C16 1.465(15) 8 ?
C16 N13 1.537(9) . ?
C16 H16A 0.9700 . ?
C16 H16B 0.9700 . ?
C17 N14 1.527(14) . ?
C17 H17A 0.9600 . ?
C17 H17B 0.9600 . ?
C17 H17C 0.9600 . ?
C18 N15 1.446(9) . ?
C18 C19 1.514(11) . ?
C18 H18A 0.9700 . ?
C18 H18B 0.9700 . ?
C19 N16 1.454(11) . ?
C19 H19A 0.9700 . ?
C19 H19B 0.9700 . ?
C20 N15 1.538(14) . ?
C20 H20A 0.9600 . ?
C20 H20B 0.9600 . ?
C20 H20C 0.9600 . ?
C21 C21 1.473(17) 8 ?
C21 N16 1.498(10) . ?
C21 H21A 0.9700 . ?
C21 H21B 0.9700 . ?
C22 N16 1.536(10) . ?
C22 H22A 0.9600 . ?
C22 H22B 0.9600 . ?
C22 H22C 0.9600 . ?
C23 C23 1.21(3) 5 ?
C23 N17 1.360(19) . ?
C23 C24 1.54(2) . ?
C23 H23A 0.9600 . ?
C23 H23B 0.9602 . ?
C24 N18 1.525(19) . ?
C24 C24 1.68(3) 5 ?
C24 H24A 0.9599 . ?
C24 H24B 0.9600 . ?
C25 N18 1.404(19) . ?
C25 C26 1.53(2) . ?
C25 H25A 0.9700 . ?
C25 H25B 0.9700 . ?
C26 N19 1.49(2) . ?
C26 H26A 0.9700 . ?
C26 H26B 0.9700 . ?
C27 N19 1.46(2) . ?
C27 C28 1.52(2) . ?
C27 H27A 0.9700 . ?
C27 H27B 0.9700 . ?
C28 N17 1.52(2) . ?
C28 H28A 0.9700 . ?
C28 H28B 0.9700 . ?
C29 C29 1.16(3) 5 ?
C29 N17 1.531(19) . ?
C29 H29A 0.9602 . ?
C29 H29B 0.9600 . ?
C29 H29C 0.9599 . ?
C30 N19 1.53(2) . ?
C30 H30A 0.9600 . ?
C30 H30B 0.9600 . ?
C30 H30C 0.9600 . ?
C31 N18 1.52(2) . ?
C31 H31A 0.9600 . ?
C31 H31B 0.9600 . ?
C31 H31C 0.9600 . ?
Cu1 N1 1.947(9) 2 ?
Cu1 N1 1.947(9) 3 ?
Cu1 N1 1.947(9) . ?
Cu1 N1 1.947(9) 4 ?
Cu1 O1 2.366(16) . ?
Cu2 N2 1.969(6) . ?
Cu2 N2 1.969(6) 8 ?
Cu2 N13 2.047(6) . ?
Cu2 N13 2.047(6) 8 ?
Cu2 N12 2.249(19) 4 ?
Cu2 N14 2.292(11) . ?
Cu3 N3 2.000(6) 8 ?
Cu3 N3 2.000(6) . ?
Cu3 N16 2.113(6) . ?
Cu3 N16 2.113(6) 8 ?
Cu3 N15 2.251(9) . ?
Cu3 N6 2.297(10) . ?
Cu4 N4 1.930(7) . ?
Cu4 N8 1.964(14) . ?
Cu4 N17 1.998(13) . ?
Cu4 N19 2.116(12) . ?
Cu4 N18 2.241(14) . ?
N12 Cu2 2.249(19) 2 ?
N14 C13 1.499(9) 8 ?
N15 C18 1.446(9) 8 ?
O1 H1A 0.8499 . ?
O1 H1B 0.8500 . ?
O2 H2D 0.8502 . ?
O2 H2C 0.8500 . ?
O3 H3D 0.8499 . ?
O3 H3A 0.8502 . ?
O4 O4 0.85(2) 5_755 ?
O4 H4A 0.8501 . ?
O4 H4C 0.8499 . ?
O5 H5D 0.8500 . ?
O5 H5C 0.8500 . ?
O6 O6 1.76(2) 7_565 ?
O6 H6D 0.8498 . ?
O6 H6C 0.8501 . ?
O7 H7A 0.8499 . ?
O7 H7C 0.8501 . ?
O8 H8B 0.8500 . ?
O8 H8C 0.8501 . ?
O9 H9B 0.8499 . ?
O9 H9C 0.8500 . ?
W1 C4 2.123(8) 5 ?
W1 C3 2.156(8) 5 ?
W1 C2 2.160(8) 5 ?
W2 C7 2.161(13) 3 ?
W2 C7 2.161(13) 2 ?
W2 C7 2.161(13) 4 ?
W2 C6 2.188(11) 3 ?
W2 C6 2.188(11) 4 ?
W2 C6 2.188(11) 2 ?
W3 C9 2.143(18) 6 ?
W3 C8 2.187(18) 6 ?
W3 C10 2.192(17) 6 ?

loop_
_geom_torsion_atom_site_label_1
_geom_torsion_atom_site_label_2
_geom_torsion_atom_site_label_3
_geom_torsion_atom_site_label_4
_geom_torsion
_geom_torsion_site_symmetry_1
_geom_torsion_site_symmetry_2
_geom_torsion_site_symmetry_3
_geom_torsion_site_symmetry_4
_geom_torsion_publ_flag
N14 C13 C14 N13 -10.8(11) . . . . ?
N15 C18 C19 N16 2.2(11) . . . . ?
C23 C23 C24 N18 -178.4(10) 5 . . . ?
N17 C23 C24 N18 35(2) . . . . ?
C23 C23 C24 C24 0.000(2) 5 . . 5 ?
N17 C23 C24 C24 -146.4(16) . . . 5 ?
N18 C25 C26 N19 11(2) . . . . ?
N19 C27 C28 N17 56.3(17) . . . . ?
N8 Cu4 N4 C4 110(4) . . . . ?
N17 Cu4 N4 C4 -70(4) . . . . ?
N18 Cu4 N4 C4 16(4) . . . . ?
N4 Cu4 N8 C8 114(4) . . . . ?
N19 Cu4 N8 C8 -58(4) . . . . ?
N18 Cu4 N8 C8 -146(4) . . . . ?
C13 C14 N13 C15 151.9(7) . . . . ?
C13 C14 N13 C16 -92.9(9) . . . . ?
C13 C14 N13 Cu2 25.9(9) . . . . ?
C16 C16 N13 C14 106.7(5) 8 . . . ?
C16 C16 N13 C15 -139.2(4) 8 . . . ?
C16 C16 N13 Cu2 -11.1(5) 8 . . . ?
N2 Cu2 N13 C14 75.4(5) 8 . . . ?
N13 Cu2 N13 C14 -106.3(4) 8 . . . ?
N12 Cu2 N13 C14 163.2(6) 4 . . . ?
N14 Cu2 N13 C14 -22.0(5) . . . . ?
N2 Cu2 N13 C15 -42.7(5) 8 . . . ?
N13 Cu2 N13 C15 135.6(4) 8 . . . ?
N12 Cu2 N13 C15 45.0(6) 4 . . . ?
N14 Cu2 N13 C15 -140.2(5) . . . . ?
N2 Cu2 N13 C16 -164.5(6) 8 . . . ?
N13 Cu2 N13 C16 13.8(7) 8 . . . ?
N12 Cu2 N13 C16 -76.8(6) 4 . . . ?
N14 Cu2 N13 C16 98.0(6) . . . . ?
C14 C13 N14 C13 109.4(9) . . . 8 ?
C14 C13 N14 C17 -132.4(8) . . . . ?
C14 C13 N14 Cu2 -8.6(8) . . . . ?
N2 Cu2 N14 C13 -164.4(5) . . . . ?
N2 Cu2 N14 C13 -72.0(6) 8 . . . ?
N13 Cu2 N14 C13 17.9(5) . . . . ?
N13 Cu2 N14 C13 105.7(6) 8 . . . ?
N2 Cu2 N14 C13 72.0(6) . . . 8 ?
N2 Cu2 N14 C13 164.4(5) 8 . . 8 ?
N13 Cu2 N14 C13 -105.7(6) . . . 8 ?
N13 Cu2 N14 C13 -17.9(5) 8 . . 8 ?
N2 Cu2 N14 C17 -46.20(19) . . . . ?
N2 Cu2 N14 C17 46.20(19) 8 . . . ?
N13 Cu2 N14 C17 136.11(18) . . . . ?
N13 Cu2 N14 C17 -136.11(18) 8 . . . ?
C19 C18 N15 C18 102.4(10) . . . 8 ?
C19 C18 N15 C20 -138.8(8) . . . . ?
C19 C18 N15 Cu3 -19.4(9) . . . . ?
N3 Cu3 N15 C18 163.0(6) 8 . . 8 ?
N3 Cu3 N15 C18 70.1(6) . . . 8 ?
N16 Cu3 N15 C18 -105.0(6) . . . 8 ?
N16 Cu3 N15 C18 -21.9(5) 8 . . 8 ?
N3 Cu3 N15 C18 -70.1(6) 8 . . . ?
N3 Cu3 N15 C18 -163.0(6) . . . . ?
N16 Cu3 N15 C18 21.9(5) . . . . ?
N16 Cu3 N15 C18 105.0(6) 8 . . . ?
N3 Cu3 N15 C20 46.41(19) 8 . . . ?
N3 Cu3 N15 C20 -46.41(19) . . . . ?
N16 Cu3 N15 C20 138.45(18) . . . . ?
N16 Cu3 N15 C20 -138.45(18) 8 . . . ?
C18 C19 N16 C21 -108.7(8) . . . . ?
C18 C19 N16 C22 135.9(7) . . . . ?
C18 C19 N16 Cu3 18.3(9) . . . . ?
C21 C21 N16 C19 107.6(5) 8 . . . ?
C21 C21 N16 C22 -136.6(4) 8 . . . ?
C21 C21 N16 Cu3 -22.4(5) 8 . . . ?
N3 Cu3 N16 C19 71.5(6) 8 . . . ?
N16 Cu3 N16 C19 -102.5(5) 8 . . . ?
N15 Cu3 N16 C19 -22.3(5) . . . . ?
N6 Cu3 N16 C19 163.9(6) . . . . ?
N3 Cu3 N16 C21 -158.9(5) 8 . . . ?
N16 Cu3 N16 C21 27.0(6) 8 . . . ?
N15 Cu3 N16 C21 107.2(5) . . . . ?
N6 Cu3 N16 C21 -66.5(5) . . . . ?
N3 Cu3 N16 C22 -45.6(5) 8 . . . ?
N16 Cu3 N16 C22 140.3(4) 8 . . . ?
N15 Cu3 N16 C22 -139.5(5) . . . . ?
N6 Cu3 N16 C22 46.8(5) . . . . ?
C23 C23 N17 C28 103.3(16) 5 . . . ?
C24 C23 N17 C28 -119.8(18) . . . . ?
C23 C23 N17 C29 -21.7(14) 5 . . . ?
C24 C23 N17 C29 115.2(16) . . . . ?
C23 C23 N17 Cu4 -143.7(5) 5 . . . ?
C24 C23 N17 Cu4 -6.7(19) . . . . ?
C27 C28 N17 C23 62(2) . . . . ?
C27 C28 N17 C29 -171.9(12) . . . . ?
C27 C28 N17 Cu4 -56.5(12) . . . . ?
C29 C29 N17 C23 20.8(14) 5 . . . ?
C29 C29 N17 C28 -120.3(9) 5 . . . ?
C29 C29 N17 Cu4 138.9(5) 5 . . . ?
N4 Cu4 N17 C23 85.5(11) . . . . ?
N19 Cu4 N17 C23 -102.5(11) . . . . ?
N18 Cu4 N17 C23 -14.4(11) . . . . ?
N4 Cu4 N17 C28 -138.1(8) . . . . ?
N19 Cu4 N17 C28 33.9(9) . . . . ?
N18 Cu4 N17 C28 122.0(9) . . . . ?
N4 Cu4 N17 C29 -31.7(9) . . . . ?
N19 Cu4 N17 C29 140.3(10) . . . . ?
N18 Cu4 N17 C29 -131.5(10) . . . . ?
C26 C25 N18 C31 117.5(17) . . . . ?
C26 C25 N18 C24 -106(2) . . . . ?
C26 C25 N18 Cu4 5.4(19) . . . . ?
C23 C24 N18 C25 74(2) . . . . ?
C23 C24 N18 C31 -151.8(12) . . . . ?
C23 C24 N18 Cu4 -38.1(13) . . . . ?
N4 Cu4 N18 C25 167.4(10) . . . . ?
N8 Cu4 N18 C25 75.2(11) . . . . ?
N17 Cu4 N18 C25 -104.4(11) . . . . ?
N19 Cu4 N18 C25 -13.7(11) . . . . ?
N4 Cu4 N18 C31 58.6(10) . . . . ?
N8 Cu4 N18 C31 -33.6(10) . . . . ?
N17 Cu4 N18 C31 146.8(10) . . . . ?
N19 Cu4 N18 C31 -122.5(10) . . . . ?
N4 Cu4 N18 C24 -57.7(9) . . . . ?
N8 Cu4 N18 C24 -149.9(9) . . . . ?
N17 Cu4 N18 C24 30.4(9) . . . . ?
N19 Cu4 N18 C24 121.2(9) . . . . ?
C28 C27 N19 C26 -130.3(14) . . . . ?
C28 C27 N19 C30 106.3(15) . . . . ?
C28 C27 N19 Cu4 -20.3(15) . . . . ?
C25 C26 N19 C27 87.7(16) . . . . ?
C25 C26 N19 C30 -141.5(13) . . . . ?
C25 C26 N19 Cu4 -21.2(15) . . . . ?
N8 Cu4 N19 C27 171.0(11) . . . . ?
N17 Cu4 N19 C27 -9.3(10) . . . . ?
N18 Cu4 N19 C27 -95.4(10) . . . . ?
N8 Cu4 N19 C26 -74.7(10) . . . . ?
N17 Cu4 N19 C26 105.1(9) . . . . ?
N18 Cu4 N19 C26 19.0(9) . . . . ?
N8 Cu4 N19 C30 40.7(11) . . . . ?
N17 Cu4 N19 C30 -139.6(11) . . . . ?
N18 Cu4 N19 C30 134.3(10) . . . . ?
